data_8104476
loop_
_publ_author_name
'Eisenmann, B.'
'Hofmann, A.'

_publ_section_title
;
 Crystal structure of sodium phyllo-diselenidoaluminate
;
_journal_name_full 'Zeitschrift fuer Kristallographie (149,1979-)'
_journal_page_first 171
_journal_page_last 172
_journal_volume 197
_journal_year 1991
_chemical_formula_sum 'Al Na Se2'
_chemical_name_systematic 'Na (Al Se2)'
_space_group_IT_number 15
_symmetry_space_group_name_Hall '-C 2yc'
_symmetry_space_group_name_H-M 'C 1 2/c 1'
_cell_angle_alpha 90
_cell_angle_beta 100.9
_cell_angle_gamma 90
_cell_formula_units_Z 16
_cell_length_a 10.72
_cell_length_b 10.708
_cell_length_c 14.126
_cell_volume 1592.266
_citation_journal_id_ASTM ZEKRDZ
_cod_data_source_file Eisenmann_ZEKRDZ_1991_1463.cif
_cod_data_source_block Al1Na1Se2
_cod_original_formula_sum 'Al1 Na1 Se2'
_cod_database_code 8104476

loop_
_symmetry_equiv_pos_as_xyz
x,y,z
-x,y,-z+1/2
-x,-y,-z
x,-y,z-1/2
x+1/2,y+1/2,z
-x+1/2,y+1/2,-z+1/2
-x+1/2,-y+1/2,-z
x+1/2,-y+1/2,z-1/2

loop_
_atom_site_label
_atom_site_type_symbol
_atom_site_fract_x
_atom_site_fract_y
_atom_site_fract_z
_atom_site_occupancy
_atom_site_U_iso_or_equiv
Al2 Al+3 0.1478 0.4357 0.348 1 0.0
Na1 Na+1 0.4664 0.3128 0.1195 1 0.0
Na2 Na+1 0.2825 0.061 0.378 1 0.0
Al1 Al+3 0.0992 0.1877 0.152 1 0.0
Se4 Se-2 0.2563 0.3148 0.2502 1 0.0
Se2 Se-2 0 0.5679 0.25 1 0.0
Se3 Se-2 0.2 0.0627 0.0504 1 0.0
Se5 Se-2 0.0505 0.3119 0.4528 1 0.0
Se1 Se-2 0 0.051 0.25 1 0.0
